data_2200582
loop_
_publ_author_name
'Aken, Bas B. van'
'Meetsma, Auke'
'Palstra, Thomas T.M.'

_publ_section_title
;
Hexagonal LuMnO~3~ revisited
;
_journal_name_full 'Acta Crystallographica, Section E'
_journal_page_first i101
_journal_page_last i103
_journal_paper_doi 10.1107/S1600536801015896
_journal_volume 57
_journal_year 2001
_chemical_formula_moiety 'Lu1 Mn1 O3'
_chemical_formula_sum 'Lu Mn O3'
_chemical_formula_weight 277.90
_space_group_IT_number 185
_space_group_name_Hall 'P 6c -2'
_space_group_name_H-M_alt 'P 63 c m'
_symmetry_cell_setting hexagonal
_symmetry_space_group_name_Hall 'P 6c -2'
_symmetry_space_group_name_H-M 'P 63 c m'
_cell_angle_alpha 90
_cell_angle_beta 90
_cell_angle_gamma 120
_cell_formula_units_Z 6
_cell_length_a 6.0380(10)
_cell_length_b 6.0380(10)
_cell_length_c 11.3610(10)
_cell_measurement_temperature 293
_cell_volume 358.70(9)
_diffrn_ambient_temperature 295
_exptl_crystal_density_diffrn 7.719
_cod_depositor_comments
;
The following automatic conversions were performed:
'_symmetry_cell_setting' value 'Hexagonal' changed to 'hexagonal'
according to '/home/saulius/struct/CIF-dictionaries/cif_core.dic'
dictionary named 'cif_core.dic' version 2.4.1 from 2010-06-29.

Automatic conversion script
Id: cif_fix_enum 1527 2010-12-29 10:47:43Z saulius 
;
_cod_original_formula_sum 'Lu1 Mn1 O3'
_cod_database_code 2200582

loop_
_symmetry_equiv_pos_as_xyz
x,y,z
x-y,x,1/2+z
-y,x-y,z
-x,-y,1/2+z
-x+y,-x,z
y,-x+y,1/2+z
y,x,z
-x+y,y,1/2+z
-x,-x+y,z
-y,-x,1/2+z
x-y,-y,z
x,x-y,1/2+z

loop_
_atom_site_aniso_label
_atom_site_aniso_U_11
_atom_site_aniso_U_22
_atom_site_aniso_U_33
_atom_site_aniso_U_12
_atom_site_aniso_U_13
_atom_site_aniso_U_23
Lu1 .0044(2) .0044(2) .0043(2) .00220(10) .0000 .0000
Lu2 .00410(10) .00410(10) .0056(2) .00210(10) .0000 .0000
Mn .0053(14) .0053(6) .0023(3) .0016(7) -.0005 -.0005(3)
O1 .007(3) .007(3) .004(2) .005(3) .0015(17) .0015(17)
O2 .006(3) .006(3) .007(2) .002(3) -.0018(17) -.0018(17)
O3 .004(2) .004(2) .002(5) .0019(12) .0000 .0000
O4 .009(3) .009(3) .005(4) .0045(14) .0000 .0000

loop_
_atom_site_label
_atom_site_fract_x
_atom_site_fract_y
_atom_site_fract_z
_atom_site_U_iso_or_equiv
_atom_site_thermal_displace_type
_atom_site_occupancy
_atom_site_type_symbol
Lu1 .00000 .00000 .27394(6) .00438(12) Uani 1.000 Lu
Lu2 -.66667 -.33333 .23038(2) .004600(10) Uani 1.000 Lu
Mn -.3355(10) -.3355(10) -.00077(13) .0048(5) Uani 1.000 Mn
O1 -.3070(18) -.3070(18) .1642(6) .0053(16) Uani 1.000 O
O2 -.3614(17) -.3614(17) -.1638(6) .0068(16) Uani 1.000 O
O3 .00000 .00000 -.0285(12) .0034(19) Uani 1.000 O
O4 -.66667 -.33333 .0190(9) .0077(19) Uani 1.000 O

loop_
_geom_bond_atom_site_label_1
_geom_bond_atom_site_label_2
_geom_bond_site_symmetry_1
_geom_bond_site_symmetry_2
_geom_bond_distance
_geom_bond_publ_flag
Lu1 O1 . . 2.234(9) yes
Lu1 O2 . 2_555 2.294(10) yes
Lu1 O3 . 2_555 2.244(14) yes
Lu1 O3 . . 3.436(14) yes
Lu1 O1 . 3_555 2.234(12) no
Lu1 O2 . 4_555 2.294(9) no
Lu1 O1 . 5_555 2.234(11) no
Lu1 O2 . 6_555 2.294(12) no
Lu2 O1 . . 2.227(12) yes
Lu2 O4 . . 2.401(10) yes
Lu2 O4 . 8_455 3.279(10) yes
Lu2 O2 . 2_455 2.277(12) yes
Lu2 O1 . 3_455 2.227(15) no
Lu2 O2 . 4_445 2.277(9) no
Lu2 O1 . 5_445 2.227(11) no
Lu2 O2 . 6_555 2.277(10) no
Mn O1 . . 1.882(7) yes
Mn O2 . . 1.859(7) yes
Mn O3 . . 2.050(6) yes
Mn O4 . . 2.019(7) yes
Mn O4 . 7_555 2.019(6) no
